data_7131478
loop_
_publ_author_name
'Singh, Ganga'
'Adhikary, Subhasis D.'
'Mandal, Debaprasad'

_publ_section_title
;
 Stabilization and activation of polyoxometalate over poly(vinyl
 butylimidazolium) cations towards electrocatalytic water oxidation in
 alkaline media.
;
_journal_issue 32
_journal_name_full 'Chemical communications (Cambridge, England)'
_journal_page_first 4774
_journal_page_last 4777
_journal_paper_doi 10.1039/d2cc06790k
_journal_volume 59
_journal_year 2023
_chemical_formula_moiety 'Co4 H18 Na10 O96 V2 W18, 8(H2 O), 2(H O)'
_chemical_formula_sum 'Co4 H36 Na10 O106 V2 W18'
_chemical_formula_weight 5609.09
_chemical_name_common V-Co4_POM
_space_group_crystal_system triclinic
_space_group_IT_number 2
_space_group_name_Hall '-P 1'
_space_group_name_H-M_alt 'P -1'
_atom_sites_solution_hydrogens difmap
_atom_sites_solution_primary dual
_audit_creation_date 2023-03-20
_audit_creation_method
;
Olex2 1.5
(compiled 2023.02.24 svn.rf166f9f3 for OlexSys, GUI svn.r6748)
;
_audit_update_record
;
2023-03-20 deposited with the CCDC.	2023-03-24 downloaded from the CCDC.
;
_cell_angle_alpha 93.531(8)
_cell_angle_beta 105.350(8)
_cell_angle_gamma 115.746(8)
_cell_formula_units_Z 1
_cell_length_a 12.931(4)
_cell_length_b 13.390(4)
_cell_length_c 15.661(5)
_cell_measurement_reflns_used 198
_cell_measurement_temperature 273(2)
_cell_measurement_theta_max 26.84
_cell_measurement_theta_min 2.80
_cell_volume 2306.1(13)
_computing_molecular_graphics 'Olex2 1.5 (Dolomanov et al., 2009)'
_computing_publication_material 'Olex2 1.5 (Dolomanov et al., 2009)'
_computing_structure_refinement 'XL  (Sheldrick, 2008)'
_computing_structure_solution 'SHELXT 2018/2 (Sheldrick, 2018)'
_diffrn_ambient_temperature 273
_diffrn_detector 'CCD area detector'
_diffrn_detector_area_resol_mean 5.6
_diffrn_detector_type 'Bruker AXS D8 Venture PHOTON CMOS'
_diffrn_measured_fraction_theta_full 0.888
_diffrn_measured_fraction_theta_max 0.863
_diffrn_measurement_device 'three-circle diffractometer'
_diffrn_measurement_method '\w scans'
_diffrn_radiation_probe x-ray
_diffrn_radiation_type MoK\a
_diffrn_radiation_wavelength 0.71073
_diffrn_reflns_av_R_equivalents 0.0446
_diffrn_reflns_av_unetI/netI 0.0521
_diffrn_reflns_Laue_measured_fraction_full 0.888
_diffrn_reflns_Laue_measured_fraction_max 0.863
_diffrn_reflns_limit_h_max 16
_diffrn_reflns_limit_h_min -16
_diffrn_reflns_limit_k_max 15
_diffrn_reflns_limit_k_min -15
_diffrn_reflns_limit_l_max 19
_diffrn_reflns_limit_l_min -19
_diffrn_reflns_number 22222
_diffrn_reflns_point_group_measured_fraction_full 0.888
_diffrn_reflns_point_group_measured_fraction_max 0.863
_diffrn_reflns_theta_full 25.242
_diffrn_reflns_theta_max 26.500
_diffrn_reflns_theta_min 2.416
_diffrn_source 'fine-focus microfocus tube'
_exptl_absorpt_coefficient_mu 23.410
_exptl_absorpt_correction_T_max 0.7454
_exptl_absorpt_correction_T_min 0.4755
_exptl_absorpt_correction_type multi-scan
_exptl_absorpt_process_details
;
SADABS-2016/2 (Bruker,2016/2) was used for absorption correction.
wR2(int) was 0.1020 before and 0.0564 after correction.
The Ratio of minimum to maximum transmission is 0.6379.
The \l/2 correction factor is Not present.
;
_exptl_crystal_colour yellow
_exptl_crystal_density_diffrn 4.039
_exptl_crystal_description 'cylinderical rhombohedral'
_exptl_crystal_F_000 2480
_exptl_crystal_recrystallization_method 'Re-crystallisation from solvent: water'
_exptl_crystal_size_max 0.33
_exptl_crystal_size_mid 0.28
_exptl_crystal_size_min 0.13
_refine_diff_density_max 2.508
_refine_diff_density_min -2.378
_refine_diff_density_rms 0.348
_refine_ls_extinction_method none
_refine_ls_goodness_of_fit_ref 1.047
_refine_ls_hydrogen_treatment constr
_refine_ls_matrix_type full
_refine_ls_number_parameters 634
_refine_ls_number_reflns 8255
_refine_ls_number_restraints 12
_refine_ls_restrained_S_all 1.046
_refine_ls_R_factor_all 0.0571
_refine_ls_R_factor_gt 0.0391
_refine_ls_shift/su_max 0.000
_refine_ls_shift/su_mean 0.000
_refine_ls_structure_factor_coef Fsqd
_refine_ls_weighting_details 'w=1/[\s^2^(Fo^2^)+(0.0093P)^2^+85.7463P] where P=(Fo^2^+2Fc^2^)/3'
_refine_ls_weighting_scheme calc
_refine_ls_wR_factor_gt 0.0811
_refine_ls_wR_factor_ref 0.0918
_reflns_Friedel_coverage 0.000
_reflns_number_gt 6615
_reflns_number_total 8255
_reflns_threshold_expression 'I > 2\s(I)'
_cod_data_source_file d2cc06790k2.cif
_cod_data_source_block dm_139_V-Co4_POM
_cod_depositor_comments 'Adding full bibliography for 7131477--7131478.cif.'
_cod_original_cell_volume 2306.2(12)
_cod_database_code 7131478
_shelx_shelxl_version_number 2018/3
_shelx_space_group_comment
;
The symmetry employed for this shelxl refinement is uniquely defined
by the following loop, which should always be used as a source of
symmetry information in preference to the above space-group names.
They are only intended as comments.
;
_shelx_estimated_absorpt_t_max 0.075
_shelx_estimated_absorpt_t_min 0.048
_olex2_refinement_description
;
1. Fixed Uiso
 At 1.5 times of:
  All O(H) groups, All O(H,H) groups
2. Uiso/Uaniso restraints and constraints
Uanis(O23) \\sim Ueq, Uanis(O27) \\sim Ueq: with sigma of 0.001 and sigma for
terminal atoms of 0.002
3. Others
 Fixed U11: O11(0.036441)
 Fixed U22: O11(0.009751)
 Fixed U33: O11(0.02111)
4.a Everything fixed:
 H44, H1WA, H1WB, H4WA, H4WB, H7W
4.b Rotating group:
 O2W(H2WA,H2WB), O3W(H3WA,H3WB), O5W(H5WA,H5WB), O6W(H6WA,H6WB), O8W(H8WA,
 H8WB), O9W(H9WA,H9WB)
;
_olex2_submission_special_instructions 'No special instructions were received'

loop_
_space_group_symop_operation_xyz
'x, y, z'
'-x, -y, -z'

loop_
_atom_site_label
_atom_site_type_symbol
_atom_site_fract_x
_atom_site_fract_y
_atom_site_fract_z
_atom_site_U_iso_or_equiv
_atom_site_adp_type
_atom_site_occupancy
_atom_site_site_symmetry_order
_atom_site_calc_flag
_atom_site_refinement_flags_posn
_atom_site_refinement_flags_adp
_atom_site_refinement_flags_occupancy
_atom_site_disorder_assembly
_atom_site_disorder_group
W1 W 0.54741(5) 0.61726(5) 0.27263(4) 0.01660(13) Uani 1 1 d . . . . .
W2 W 0.72085(5) 0.46557(5) 0.37017(4) 0.01669(13) Uani 1 1 d . . . . .
W3 W 0.56893(5) 0.20235(5) 0.40918(4) 0.01824(13) Uani 1 1 d . . . . .
W4 W 0.23410(5) 0.06539(5) 0.35393(4) 0.02164(14) Uani 1 1 d . . . . .
W5 W 0.08082(5) 0.20454(5) 0.26474(4) 0.02168(14) Uani 1 1 d . . . . .
W6 W 0.24260(5) 0.49256(5) 0.22243(4) 0.01838(13) Uani 1 1 d . . . . .
W7 W 0.36690(5) 0.39211(5) 0.09033(4) 0.01889(14) Uani 1 1 d . . . . .
W8 W 0.54053(5) 0.24195(5) 0.18824(4) 0.01980(14) Uani 1 1 d . . . . .
W9 W 0.20427(5) 0.10145(5) 0.13418(4) 0.02172(14) Uani 1 1 d . . . . .
V1 V 0.40154(18) 0.34714(18) 0.32584(14) 0.0111(5) Uani 1 1 d . . . . .
Co1 Co 0.71585(17) 0.68342(17) 0.50306(13) 0.0224(4) Uani 1 1 d . . . . .
Co2 Co 0.42052(16) 0.56788(16) 0.45511(12) 0.0170(4) Uani 1 1 d . . . . .
O1 O 0.5197(8) 0.3220(7) 0.3246(6) 0.018(2) Uani 1 1 d . . . . .
O2 O 0.3917(8) 0.4326(8) 0.2525(6) 0.021(2) Uani 1 1 d . . . . .
O3 O 0.2729(7) 0.2206(7) 0.2836(6) 0.015(2) Uani 1 1 d . . . . .
O4 O 0.4186(8) 0.4042(8) 0.4322(6) 0.018(2) Uani 1 1 d . . . . .
O5 O 0.6483(8) 0.5443(9) 0.2956(6) 0.020(2) Uani 1 1 d . . . . .
O6 O 0.6473(9) 0.7492(8) 0.2650(7) 0.024(2) Uani 1 1 d . . . . .
O7 O 0.3978(8) 0.6226(8) 0.2321(6) 0.017(2) Uani 1 1 d . . . . .
O8 O 0.1366(8) 0.3353(9) 0.2112(6) 0.022(2) Uani 1 1 d . . . . .
O9 O 0.1454(9) 0.5465(9) 0.1816(7) 0.027(2) Uani 1 1 d . . . . .
O10 O -0.0707(9) 0.1664(10) 0.2359(8) 0.039(3) Uani 1 1 d . . . . .
O11 O 0.1848(9) -0.0642(8) 0.3859(6) 0.0224(16) Uani 1 1 d . . . . .
O12 O 0.3993(9) 0.1018(8) 0.3622(6) 0.024(2) Uani 1 1 d . . . . .
O13 O 0.6272(9) 0.1191(9) 0.4583(7) 0.030(3) Uani 1 1 d . . . . .
O14 O 0.7232(8) 0.3388(8) 0.4166(6) 0.018(2) Uani 1 1 d . . . . .
O15 O 0.8713(8) 0.5529(8) 0.3893(6) 0.022(2) Uani 1 1 d . . . . .
O16 O 0.4953(8) 0.5391(8) 0.1426(6) 0.022(2) Uani 1 1 d . . . . .
O17 O 0.2547(8) 0.4421(9) 0.1004(6) 0.024(2) Uani 1 1 d . . . . .
O18 O 0.0752(9) 0.1196(9) 0.1496(6) 0.026(2) Uani 1 1 d . . . . .
O19 O 0.1976(8) 0.0099(8) 0.2200(7) 0.024(2) Uani 1 1 d . . . . .
O20 O 0.5733(8) 0.1664(8) 0.2826(6) 0.023(2) Uani 1 1 d . . . . .
O21 O 0.6897(8) 0.3758(9) 0.2489(6) 0.027(3) Uani 1 1 d . . . . .
O22 O 0.3754(9) 0.1416(8) 0.1622(7) 0.024(2) Uani 1 1 d . . . . .
O23 O 0.4882(8) 0.3408(8) 0.1292(6) 0.017(2) Uani 1 1 d . U . . .
O24 O 0.2561(9) 0.2457(8) 0.0937(6) 0.020(2) Uani 1 1 d . . . . .
O25 O 0.3473(9) 0.3828(9) -0.0237(6) 0.024(2) Uani 1 1 d . . . . .
O26 O 0.1400(10) 0.0061(10) 0.0346(7) 0.040(3) Uani 1 1 d . . . . .
O27 O 0.5785(9) 0.1877(9) 0.1062(7) 0.026(2) Uani 1 1 d . U . . .
O28 O 0.6890(8) 0.5158(8) 0.4658(6) 0.020(2) Uani 1 1 d . . . . .
O29 O 0.4408(8) 0.7211(9) 0.5005(6) 0.023(2) Uani 1 1 d . . . . .
O30 O 0.7178(8) 0.8332(9) 0.5460(7) 0.028(2) Uani 1 1 d . . . . .
O31 O 0.8543(9) 0.7162(8) 0.6227(6) 0.023(2) Uani 1 1 d . . . . .
O32 O 0.8444(9) 0.7617(9) 0.4370(7) 0.029(3) Uani 1 1 d . . . . .
O33 O 0.9664(10) 0.5647(10) 0.5850(7) 0.036(3) Uani 1 1 d . . . . .
O34 O 1.1632(12) 0.6740(11) 0.3645(8) 0.048(3) Uani 1 1 d . . . . .
O35 O 0.0823(9) 0.0711(9) 0.3086(6) 0.025(2) Uani 1 1 d . . . . .
O36 O 1.0890(11) 0.8134(11) 0.5076(9) 0.049(3) Uani 1 1 d . . . . .
O37 O -0.1765(15) 0.5026(14) 0.0722(10) 0.072(5) Uani 1 1 d . . . . .
O38 O -0.1280(11) 0.6857(12) 0.2380(9) 0.057(4) Uani 1 1 d . . . . .
O39 O 0.1198(14) 0.7736(11) 0.1652(10) 0.060(4) Uani 1 1 d . . . . .
O40 O 0.2782(8) 0.5222(8) 0.3411(6) 0.020(2) Uani 1 1 d . . . . .
O41 O 0.5534(8) 0.6305(8) 0.3908(6) 0.020(2) Uani 1 1 d . . . . .
O42 O 0.9007(13) 0.9703(12) 0.3881(11) 0.066(4) Uani 1 1 d . . . . .
O43 O 0.465(3) 0.9354(18) 0.1792(17) 0.167(12) Uani 1 1 d . . . . .
O44 O 0.6051(14) 0.9052(12) 0.3960(8) 0.056(4) Uani 1 1 d . . . . .
H44 H 0.640720 0.928040 0.458620 0.084 Uiso 1 1 d . U . . .
O1W O 0.702(2) 0.915(2) 0.1276(16) 0.138(9) Uani 1 1 d . . . . .
H1WA H 0.645370 0.877580 0.068230 0.207 Uiso 1 1 d . U . . .
H1WB H 0.756600 0.959380 0.092610 0.207 Uiso 1 1 d . U . . .
O2W O 0.8961(15) 0.8634(13) 0.1433(12) 0.091(6) Uani 1 1 d . . . . .
H2WA H 0.947318 0.921071 0.199554 0.137 Uiso 1 1 d R U . . .
H2WB H 0.869328 0.875231 0.084784 0.137 Uiso 1 1 d R U . . .
O3W O 0.0121(14) 0.2390(13) 0.0118(11) 0.080(5) Uani 1 1 d . . . . .
H3WA H -0.027991 0.186837 0.036238 0.120 Uiso 1 1 d R U . . .
H3WB H 0.027949 0.205297 -0.026702 0.120 Uiso 1 1 d R U . . .
O4W O 0.168(3) 0.714(2) 0.960(3) 0.25(2) Uani 1 1 d . . . . .
H4WA H 0.099000 0.675070 0.976550 0.371 Uiso 1 1 d . U . . .
H4WB H 0.201820 0.665420 0.949550 0.371 Uiso 1 1 d . U . . .
O5W O 0.344(3) 0.942(2) 0.9873(19) 0.219(18) Uani 1 1 d . . . . .
H5WA H 0.293762 0.864914 0.967587 0.329 Uiso 1 1 d R U . . .
H5WB H 0.333672 0.948495 1.044376 0.329 Uiso 1 1 d R U . . .
O6W O 0.3579(14) 0.8442(16) 0.3297(11) 0.082(5) Uani 1 1 d . . . . .
H6WA H 0.435184 0.845384 0.354470 0.124 Uiso 1 1 d R U . . .
H6WB H 0.367228 0.924160 0.352561 0.124 Uiso 1 1 d R U . . .
O7W O 0.461(3) 0.7160(19) 0.0623(14) 0.152(11) Uani 1 1 d . . . . .
H7W H 0.445310 0.716280 -0.001070 0.228 Uiso 1 1 d . U . . .
O8W O -0.0901(10) 0.4096(11) 0.2330(8) 0.043(3) Uani 1 1 d . . . . .
H8WA H -0.169319 0.382500 0.219421 0.064 Uiso 1 1 d R U . . .
H8WB H -0.066882 0.404302 0.289985 0.064 Uiso 1 1 d R U . . .
O9W O 0.7657(13) 1.1234(15) 0.3151(10) 0.072(5) Uani 1 1 d . . . . .
H9WA H 0.802062 1.161774 0.276376 0.108 Uiso 1 1 d R U . . .
H9WB H 0.708835 1.146814 0.313149 0.108 Uiso 1 1 d R U . . .
Na1 Na 0.0049(6) 0.6075(7) 0.2166(5) 0.0484(19) Uani 1 1 d . . . . .
Na2 Na 0.3024(12) 0.7518(11) 0.1671(11) 0.122(5) Uani 1 1 d . . . . .
Na3 Na 0.6797(16) 0.9307(11) 0.2696(10) 0.132(6) Uani 1 1 d . . . . .
Na4 Na 1.0801(5) 0.6294(5) 0.4824(4) 0.0323(15) Uani 1 1 d . . . . .
Na5 Na 0.3147(6) 0.4773(6) -0.1463(4) 0.0403(17) Uani 1 1 d . . . . .

loop_
_atom_site_aniso_label
_atom_site_aniso_U_11
_atom_site_aniso_U_22
_atom_site_aniso_U_33
_atom_site_aniso_U_23
_atom_site_aniso_U_13
_atom_site_aniso_U_12
W1 0.0176(3) 0.0185(3) 0.0164(3) 0.0069(2) 0.0077(2) 0.0091(2)
W2 0.0146(3) 0.0213(3) 0.0169(3) 0.0050(2) 0.0072(2) 0.0094(2)
W3 0.0205(3) 0.0197(3) 0.0185(3) 0.0047(2) 0.0069(2) 0.0124(2)
W4 0.0221(3) 0.0173(3) 0.0231(3) 0.0050(2) 0.0072(2) 0.0071(3)
W5 0.0159(3) 0.0242(3) 0.0224(3) 0.0042(2) 0.0057(2) 0.0075(2)
W6 0.0184(3) 0.0243(3) 0.0167(3) 0.0060(2) 0.0062(2) 0.0132(2)
W7 0.0201(3) 0.0242(3) 0.0145(3) 0.0054(2) 0.0066(2) 0.0115(3)
W8 0.0219(3) 0.0239(3) 0.0175(3) 0.0027(2) 0.0071(2) 0.0139(3)
W9 0.0211(3) 0.0198(3) 0.0194(3) 0.0005(2) 0.0039(2) 0.0073(3)
V1 0.0116(10) 0.0110(11) 0.0119(10) 0.0040(8) 0.0047(8) 0.0056(9)
Co1 0.0214(10) 0.0256(11) 0.0217(10) 0.0057(8) 0.0085(8) 0.0114(9)
Co2 0.0168(9) 0.0192(10) 0.0162(9) 0.0046(7) 0.0059(7) 0.0089(8)
O1 0.017(5) 0.011(5) 0.021(5) 0.002(4) 0.008(4) 0.002(4)
O2 0.016(5) 0.022(5) 0.025(5) 0.006(4) 0.008(4) 0.009(4)
O3 0.010(4) 0.011(5) 0.017(5) -0.001(4) 0.003(4) -0.001(4)
O4 0.016(5) 0.026(6) 0.016(5) 0.008(4) 0.010(4) 0.011(4)
O5 0.022(5) 0.033(6) 0.018(5) 0.014(4) 0.015(4) 0.019(5)
O6 0.026(5) 0.021(6) 0.035(6) 0.014(4) 0.014(5) 0.016(5)
O7 0.026(5) 0.023(5) 0.011(4) 0.008(4) 0.008(4) 0.016(4)
O8 0.023(5) 0.028(6) 0.021(5) 0.011(4) 0.004(4) 0.019(5)
O9 0.024(5) 0.034(6) 0.025(6) 0.008(5) 0.003(4) 0.018(5)
O10 0.016(5) 0.043(8) 0.056(8) 0.003(6) 0.009(5) 0.015(5)
O11 0.029 0.011 0.021 0.006(3) 0.005(3) 0.005(3)
O12 0.025(5) 0.022(6) 0.021(5) -0.001(4) 0.006(4) 0.008(5)
O13 0.033(6) 0.035(7) 0.028(6) 0.018(5) 0.009(5) 0.020(5)
O14 0.018(5) 0.028(6) 0.012(5) 0.004(4) 0.009(4) 0.011(4)
O15 0.021(5) 0.023(6) 0.030(6) 0.014(4) 0.013(4) 0.014(5)
O16 0.021(5) 0.021(5) 0.021(5) 0.005(4) 0.009(4) 0.007(4)
O17 0.017(5) 0.030(6) 0.026(5) 0.005(4) 0.009(4) 0.012(5)
O18 0.023(5) 0.032(6) 0.019(5) 0.004(4) 0.002(4) 0.013(5)
O19 0.019(5) 0.020(5) 0.029(6) -0.002(4) 0.007(4) 0.006(4)
O20 0.021(5) 0.021(5) 0.023(5) -0.002(4) 0.009(4) 0.008(4)
O21 0.021(5) 0.040(7) 0.014(5) -0.005(4) 0.004(4) 0.011(5)
O22 0.027(5) 0.016(5) 0.035(6) 0.008(4) 0.007(4) 0.019(5)
O23 0.017(2) 0.017(2) 0.017(2) 0.0035(11) 0.0054(12) 0.0083(13)
O24 0.030(5) 0.016(5) 0.024(5) 0.003(4) 0.010(4) 0.018(5)
O25 0.029(6) 0.034(6) 0.023(5) 0.012(4) 0.006(4) 0.027(5)
O26 0.041(7) 0.049(8) 0.017(6) -0.002(5) -0.001(5) 0.016(6)
O27 0.026(3) 0.026(3) 0.026(3) 0.0053(19) 0.0078(19) 0.0139(19)
O28 0.022(5) 0.020(5) 0.022(5) 0.009(4) 0.013(4) 0.009(4)
O29 0.015(5) 0.038(6) 0.015(5) 0.007(4) 0.010(4) 0.009(5)
O30 0.019(5) 0.033(6) 0.030(6) 0.009(5) 0.009(4) 0.008(5)
O31 0.030(5) 0.027(6) 0.021(5) 0.008(4) 0.016(4) 0.017(5)
O32 0.023(5) 0.026(6) 0.037(6) 0.006(5) 0.014(5) 0.009(5)
O33 0.043(7) 0.049(8) 0.038(7) 0.020(6) 0.022(5) 0.034(6)
O34 0.057(8) 0.051(8) 0.043(8) 0.015(6) 0.031(7) 0.022(7)
O35 0.024(5) 0.030(6) 0.021(5) 0.008(4) 0.006(4) 0.012(5)
O36 0.036(7) 0.052(9) 0.067(9) 0.012(7) 0.022(6) 0.023(7)
O37 0.095(12) 0.084(12) 0.058(10) 0.025(8) 0.018(9) 0.062(11)
O38 0.042(8) 0.068(10) 0.053(9) 0.017(7) 0.019(7) 0.017(7)
O39 0.085(11) 0.029(7) 0.070(10) 0.017(7) 0.026(8) 0.030(8)
O40 0.018(5) 0.013(5) 0.020(5) -0.001(4) 0.003(4) 0.003(4)
O41 0.012(4) 0.020(5) 0.023(5) 0.003(4) 0.004(4) 0.005(4)
O42 0.065(10) 0.048(9) 0.098(12) 0.027(8) 0.052(9) 0.021(8)
O43 0.27(3) 0.076(15) 0.13(2) 0.012(14) 0.10(2) 0.05(2)
O44 0.091(11) 0.057(9) 0.033(7) 0.016(6) 0.017(7) 0.046(9)
O1W 0.19(3) 0.16(2) 0.119(19) 0.058(17) 0.075(18) 0.10(2)
O2W 0.083(12) 0.053(10) 0.096(14) 0.006(9) 0.016(10) 0.004(9)
O3W 0.070(11) 0.059(10) 0.077(12) 0.011(8) 0.005(9) 0.012(9)
O4W 0.22(3) 0.12(2) 0.43(5) -0.02(3) 0.25(4) 0.04(2)
O5W 0.36(5) 0.12(2) 0.17(3) -0.009(19) 0.17(3) 0.06(3)
O6W 0.065(11) 0.097(14) 0.080(12) 0.002(10) 0.020(9) 0.038(10)
O7W 0.21(3) 0.109(17) 0.085(15) 0.053(13) 0.006(16) 0.054(19)
O8W 0.029(6) 0.066(9) 0.042(7) 0.023(6) 0.017(5) 0.027(6)
O9W 0.073(11) 0.115(14) 0.081(11) 0.056(10) 0.055(9) 0.067(11)
Na1 0.045(4) 0.050(5) 0.062(5) 0.024(4) 0.016(4) 0.032(4)
Na2 0.124(10) 0.075(8) 0.187(14) 0.037(8) 0.049(10) 0.063(8)
Na3 0.231(16) 0.086(8) 0.144(12) 0.053(8) 0.134(12) 0.084(10)
Na4 0.027(3) 0.031(4) 0.038(4) 0.010(3) 0.007(3) 0.015(3)
Na5 0.034(4) 0.055(5) 0.040(4) 0.025(3) 0.017(3) 0.023(3)

loop_
_atom_type_symbol
_atom_type_description
_atom_type_scat_dispersion_real
_atom_type_scat_dispersion_imag
_atom_type_scat_source
Co Co 0.3494 0.9721 'International Tables Vol C Tables 4.2.6.8 and 6.1.1.4'
H H 0.0000 0.0000 'International Tables Vol C Tables 4.2.6.8 and 6.1.1.4'
Na Na 0.0362 0.0249 'International Tables Vol C Tables 4.2.6.8 and 6.1.1.4'
O O 0.0106 0.0060 'International Tables Vol C Tables 4.2.6.8 and 6.1.1.4'
V V 0.3005 0.5294 'International Tables Vol C Tables 4.2.6.8 and 6.1.1.4'
W W -0.8490 6.8722 'International Tables Vol C Tables 4.2.6.8 and 6.1.1.4'

loop_
_geom_angle_atom_site_label_1
_geom_angle_atom_site_label_2
_geom_angle_atom_site_label_3
_geom_angle
_geom_angle_site_symmetry_1
_geom_angle_site_symmetry_3
_geom_angle_publ_flag
O2 W1 Na5 91.8(3) . 2_665 ?
O5 W1 O2 82.9(4) . . ?
O5 W1 O16 84.3(4) . . ?
O5 W1 Na5 45.0(3) . 2_665 ?
O6 W1 O2 168.6(4) . . ?
O6 W1 O5 101.7(4) . . ?
O6 W1 O7 101.1(4) . . ?
O6 W1 O16 98.0(4) . . ?
O6 W1 O41 104.8(4) . . ?
O6 W1 Na5 84.4(4) . 2_665 ?
O7 W1 O2 73.0(4) . . ?
O7 W1 O5 155.2(4) . . ?
O7 W1 O16 82.9(4) . . ?
O7 W1 Na5 128.7(3) . 2_665 ?
O16 W1 O2 71.9(3) . . ?
O16 W1 Na5 46.0(3) . 2_665 ?
O41 W1 O2 85.5(4) . . ?
O41 W1 O5 90.2(4) . . ?
O41 W1 O7 93.4(4) . . ?
O41 W1 O16 157.2(4) . . ?
O41 W1 Na5 134.9(3) . 2_665 ?
O1 W2 Na4 109.6(3) . 2_766 ?
O1 W2 Na5 91.2(2) . 2_665 ?
O5 W2 O1 82.6(4) . . ?
O5 W2 O21 83.3(4) . . ?
O5 W2 Na4 167.8(3) . 2_766 ?
O5 W2 Na5 42.8(3) . 2_665 ?
O14 W2 O1 73.1(4) . . ?
O14 W2 O5 155.3(4) . . ?
O14 W2 O21 85.3(4) . . ?
O14 W2 Na4 36.7(3) . 2_766 ?
O14 W2 Na5 131.4(3) . 2_665 ?
O15 W2 O1 168.6(4) . . ?
O15 W2 O5 100.7(4) . . ?
O15 W2 O14 102.3(4) . . ?
O15 W2 O21 96.1(4) . . ?
O15 W2 O28 104.6(4) . . ?
O15 W2 Na4 67.2(3) . 2_766 ?
O15 W2 Na5 84.2(3) . 2_665 ?
O21 W2 O1 73.3(4) . . ?
O21 W2 Na4 99.3(3) . 2_766 ?
O21 W2 Na5 46.1(3) . 2_665 ?
O28 W2 O1 86.2(4) . . ?
O28 W2 O5 89.9(4) . . ?
O28 W2 O14 93.0(4) . . ?
O28 W2 O21 159.0(4) . . ?
O28 W2 Na4 91.6(3) . 2_766 ?
O28 W2 Na5 132.4(3) . 2_665 ?
Na5 W2 Na4 133.25(15) 2_665 2_766 ?
O12 W3 O1 84.3(4) . . ?
O12 W3 O14 155.3(4) . . ?
O12 W3 O20 86.6(4) . . ?
O13 W3 O1 167.3(4) . . ?
O13 W3 O12 103.0(5) . . ?
O13 W3 O14 99.8(4) . . ?
O13 W3 O20 98.1(5) . . ?
O13 W3 O29 104.5(5) . 2_666 ?
O14 W3 O1 71.6(3) . . ?
O14 W3 O20 80.9(4) . . ?
O20 W3 O1 71.7(4) . . ?
O29 W3 O1 85.0(4) 2_666 . ?
O29 W3 O12 94.8(4) 2_666 . ?
O29 W3 O14 88.6(4) 2_666 . ?
O29 W3 O20 156.4(4) 2_666 . ?
O11 W4 O3 168.9(4) . . ?
O11 W4 O12 101.3(5) . . ?
O11 W4 O19 98.4(4) . . ?
O11 W4 O30 105.4(5) . 2_666 ?
O11 W4 O35 100.9(4) . . ?
O12 W4 O3 83.3(4) . . ?
O12 W4 O19 83.9(4) . . ?
O12 W4 O35 155.2(4) . . ?
O19 W4 O3 71.9(4) . . ?
O30 W4 O3 84.3(4) 2_666 . ?
O30 W4 O12 92.7(4) 2_666 . ?
O30 W4 O19 156.2(4) 2_666 . ?
O30 W4 O35 91.8(4) 2_666 . ?
O35 W4 O3 73.0(4) . . ?
O35 W4 O19 82.2(4) . . ?
O8 W5 O3 84.4(4) . . ?
O8 W5 O18 85.0(4) . . ?
O8 W5 O35 156.0(4) . . ?
O10 W5 O3 168.0(5) . . ?
O10 W5 O8 100.6(5) . . ?
O10 W5 O18 97.9(5) . . ?
O10 W5 O31 105.1(5) . 2_666 ?
O10 W5 O35 100.7(5) . . ?
O18 W5 O3 71.5(3) . . ?
O31 W5 O3 85.2(4) 2_666 . ?
O31 W5 O8 94.5(4) 2_666 . ?
O31 W5 O18 156.7(4) 2_666 . ?
O31 W5 O35 90.7(4) 2_666 . ?
O35 W5 O3 72.7(4) . . ?
O35 W5 O18 81.1(4) . . ?
O2 W6 Na2 121.0(3) . . ?
O7 W6 O2 72.1(4) . . ?
O7 W6 O17 82.3(4) . . ?
O7 W6 Na2 49.9(4) . . ?
O8 W6 O2 82.8(4) . . ?
O8 W6 O7 154.3(4) . . ?
O8 W6 O17 85.0(4) . . ?
O8 W6 Na2 151.9(4) . . ?
O9 W6 O2 167.5(4) . . ?
O9 W6 O7 100.1(4) . . ?
O9 W6 O8 103.6(4) . . ?
O9 W6 O17 97.0(4) . . ?
O9 W6 O40 104.9(5) . . ?
O9 W6 Na2 50.2(4) . . ?
O17 W6 O2 72.6(4) . . ?
O17 W6 Na2 88.2(4) . . ?
O40 W6 O2 85.2(4) . . ?
O40 W6 O7 90.1(4) . . ?
O40 W6 O8 93.3(4) . . ?
O40 W6 O17 157.8(4) . . ?
O40 W6 Na2 102.9(4) . . ?
O2 W7 Na5 89.1(2) . 2_665 ?
O16 W7 O2 71.3(3) . . ?
O16 W7 O23 86.0(4) . . ?
O16 W7 Na5 44.4(3) . 2_665 ?
O17 W7 O2 72.5(4) . . ?
O17 W7 O16 90.2(4) . . ?
O17 W7 O23 157.6(4) . . ?
O17 W7 Na5 134.6(3) . 2_665 ?
O23 W7 O2 85.4(3) . . ?
O23 W7 Na5 45.9(3) . 2_665 ?
O24 W7 O2 84.0(4) . . ?
O24 W7 O16 154.2(4) . . ?
O24 W7 O17 89.2(4) . . ?
O24 W7 O23 84.9(4) . . ?
O24 W7 Na5 130.7(3) . 2_665 ?
O25 W7 O2 171.1(4) . . ?
O25 W7 O16 103.5(4) . . ?
O25 W7 O17 100.7(4) . . ?
O25 W7 O23 101.6(4) . . ?
O25 W7 O24 102.0(5) . . ?
O25 W7 Na5 92.0(3) . 2_665 ?
O1 W8 Na5 89.1(2) . 2_665 ?
O20 W8 O1 70.8(4) . . ?
O20 W8 O21 90.6(4) . . ?
O20 W8 O23 156.8(4) . . ?
O20 W8 Na5 135.8(3) . 2_665 ?
O21 W8 O1 72.4(3) . . ?
O21 W8 O23 85.7(4) . . ?
O21 W8 Na5 45.3(3) . 2_665 ?
O22 W8 O1 84.0(4) . . ?
O22 W8 O20 87.8(4) . . ?
O22 W8 O21 155.5(4) . . ?
O22 W8 O23 86.2(4) . . ?
O22 W8 Na5 130.0(3) . 2_665 ?
O23 W8 O1 86.3(4) . . ?
O23 W8 Na5 43.9(3) . 2_665 ?
O27 W8 O1 169.7(4) . . ?
O27 W8 O20 101.8(5) . . ?
O27 W8 O21 101.1(4) . . ?
O27 W8 O22 103.2(4) . . ?
O27 W8 O23 101.4(4) . . ?
O27 W8 Na5 91.8(4) . 2_665 ?
O18 W9 O3 71.5(4) . . ?
O18 W9 O19 91.8(4) . . ?
O18 W9 O22 154.1(4) . . ?
O18 W9 O24 87.1(4) . . ?
O19 W9 O3 71.8(4) . . ?
O19 W9 O22 87.7(4) . . ?
O19 W9 O24 154.8(4) . . ?
O22 W9 O3 83.8(4) . . ?
O22 W9 O24 82.6(4) . . ?
O24 W9 O3 84.0(3) . . ?
O26 W9 O3 172.0(4) . . ?
O26 W9 O18 103.3(5) . . ?
O26 W9 O19 102.8(5) . . ?
O26 W9 O22 102.0(5) . . ?
O26 W9 O24 102.0(5) . . ?
O1 V1 O4 111.5(4) . . ?
O2 V1 O1 108.0(4) . . ?
O2 V1 O3 106.9(4) . . ?
O2 V1 O4 111.9(5) . . ?
O3 V1 O1 106.6(4) . . ?
O3 V1 O4 111.6(4) . . ?
O28 Co1 O4 81.4(4) . 2_666 ?
O28 Co1 O41 84.5(4) . . ?
O30 Co1 O4 89.5(4) . 2_666 ?
O30 Co1 O28 170.7(4) . . ?
O30 Co1 O31 89.5(4) . . ?
O30 Co1 O32 92.8(4) . . ?
O30 Co1 O41 92.4(4) . . ?
O31 Co1 O4 89.9(3) . 2_666 ?
O31 Co1 O28 92.1(4) . . ?
O31 Co1 O32 90.8(4) . . ?
O31 Co1 O41 170.2(4) . . ?
O32 Co1 O4 177.5(4) . 2_666 ?
O32 Co1 O28 96.3(4) . . ?
O32 Co1 O41 98.6(4) . . ?
O41 Co1 O4 80.6(3) . 2_666 ?
O4 Co2 O4 78.8(4) . 2_666 ?
O28 Co2 O4 81.3(4) 2_666 . ?
O28 Co2 O4 88.3(3) 2_666 2_666 ?
O29 Co2 O4 169.1(4) . . ?
O29 Co2 O4 91.1(4) . 2_666 ?
O29 Co2 O28 94.4(4) . 2_666 ?
O29 Co2 O40 98.1(4) . . ?
O29 Co2 O41 94.6(4) . . ?
O40 Co2 O4 170.2(4) . 2_666 ?
O40 Co2 O4 92.3(4) . . ?
O40 Co2 O28 94.4(4) . 2_666 ?
O40 Co2 O41 95.1(4) . . ?
O41 Co2 O4 80.6(3) . 2_666 ?
O41 Co2 O4 87.9(4) . . ?
O41 Co2 O28 165.9(4) . 2_666 ?
W2 O1 W8 91.8(3) . . ?
W3 O1 W2 93.3(3) . . ?
W3 O1 W8 93.1(3) . . ?
V1 O1 W2 122.7(5) . . ?
V1 O1 W3 122.5(4) . . ?
V1 O1 W8 124.6(5) . . ?
W1 O2 W7 91.9(3) . . ?
W6 O2 W1 92.2(4) . . ?
W6 O2 W7 91.9(3) . . ?
V1 O2 W1 122.3(5) . . ?
V1 O2 W6 123.7(5) . . ?
V1 O2 W7 125.5(5) . . ?
W4 O3 W9 92.1(3) . . ?
W5 O3 W4 92.7(3) . . ?
W5 O3 W9 92.3(3) . . ?
V1 O3 W4 123.3(5) . . ?
V1 O3 W5 121.9(5) . . ?
V1 O3 W9 125.5(4) . . ?
V1 O4 Co1 120.4(5) . 2_666 ?
V1 O4 Co2 118.8(5) . 2_666 ?
V1 O4 Co2 118.6(5) . . ?
Co1 O4 Co2 96.8(3) 2_666 2_666 ?
Co1 O4 Co2 96.5(4) 2_666 . ?
Co2 O4 Co2 101.2(4) . 2_666 ?
W1 O5 W2 151.1(5) . . ?
W1 O5 Na5 102.6(4) . 2_665 ?
W2 O5 Na5 105.7(4) . 2_665 ?
W1 O6 Na3 143.8(7) . . ?
W1 O7 W6 121.8(5) . . ?
W1 O7 Na2 142.7(5) . . ?
W6 O7 Na2 95.4(5) . . ?
W6 O8 W5 150.0(5) . . ?
W6 O9 Na1 144.4(6) . . ?
W6 O9 Na2 100.4(5) . . ?
Na1 O9 Na2 95.3(5) . . ?
W3 O12 W4 150.1(6) . . ?
W2 O14 W3 121.1(5) . . ?
W2 O14 Na4 115.8(4) . 2_766 ?
W3 O14 Na4 121.4(5) . 2_766 ?
W2 O15 Na4 150.1(5) . . ?
W1 O16 Na5 99.1(4) . 2_665 ?
W7 O16 W1 124.8(5) . . ?
W7 O16 Na5 104.5(5) . 2_665 ?
W7 O17 W6 123.0(5) . . ?
W9 O18 W5 124.6(5) . . ?
W9 O19 W4 123.9(5) . . ?
W8 O20 W3 124.4(5) . . ?
W2 O21 Na5 100.1(5) . 2_665 ?
W8 O21 W2 122.2(5) . . ?
W8 O21 Na5 103.6(4) . 2_665 ?
W8 O22 W9 154.6(6) . . ?
W7 O23 Na5 101.3(4) . 2_665 ?
W8 O23 W7 150.2(5) . . ?
W8 O23 Na5 105.2(4) . 2_665 ?
W7 O24 W9 155.6(6) . . ?
W7 O25 Na5 142.4(6) . . ?
W2 O28 Co1 125.1(5) . . ?
W2 O28 Co2 133.2(5) . 2_666 ?
Co2 O28 Co1 99.6(4) 2_666 . ?
W3 O29 Co2 141.7(5) 2_666 . ?
W4 O30 Co1 141.2(6) 2_666 . ?
W5 O31 Co1 140.7(6) 2_666 . ?
Na4 O33 Na4 86.2(4) . 2_766 ?
Na4 O34 Na1 111.7(5) . 1_655 ?
W4 O35 W5 120.1(5) . . ?
Na5 O37 Na1 91.4(6) 2_565 . ?
Na5 O38 Na1 95.4(6) 2_565 . ?
Na1 O39 Na2 101.7(6) . . ?
W6 O40 Co2 139.8(5) . . ?
W1 O41 Co1 124.0(5) . . ?
W1 O41 Co2 133.5(5) . . ?
Co2 O41 Co1 100.9(4) . . ?
Na2 O43 Na3 106.5(11) . . ?
Na3 O44 H44 134.9 . . ?
H1WA O1W H1WB 82.9 . . ?
Na3 O1W H1WA 132.6 . . ?
Na3 O1W H1WB 140.5 . . ?
H2WA O2W H2WB 127.7 . . ?
H3WA O3W H3WB 104.5 . . ?
H4WA O4W H4WB 110.7 . . ?
H5WA O5W H5WB 97.4 . . ?
H6WA O6W H6WB 108.5 . . ?
Na2 O6W H6WA 99.6 . . ?
Na2 O6W H6WB 126.4 . . ?
H8WA O8W H8WB 103.2 . . ?
Na1 O8W H8WA 110.7 . . ?
Na1 O8W H8WB 111.0 . . ?
H9WA O9W H9WB 101.6 . . ?
Na3 O9W H9WA 112.6 . . ?
Na3 O9W H9WB 112.0 . . ?
O9 Na1 O37 99.2(5) . . ?
O9 Na1 Na2 44.7(3) . . ?
O9 Na1 Na4 103.5(3) . 1_455 ?
O9 Na1 Na5 139.4(4) . 2_565 ?
O34 Na1 O9 79.7(4) 1_455 . ?
O34 Na1 O37 169.1(6) 1_455 . ?
O34 Na1 O8W 94.5(5) 1_455 . ?
O34 Na1 Na2 74.9(4) 1_455 . ?
O34 Na1 Na4 33.4(3) 1_455 1_455 ?
O34 Na1 Na5 133.5(4) 1_455 2_565 ?
O37 Na1 Na2 112.0(5) . . ?
O37 Na1 Na4 138.8(5) . 1_455 ?
O37 Na1 Na5 43.3(4) . 2_565 ?
O38 Na1 O9 172.4(5) . . ?
O38 Na1 O34 103.3(5) . 1_455 ?
O38 Na1 O37 79.2(5) . . ?
O38 Na1 O8W 106.8(5) . . ?
O38 Na1 Na2 128.9(5) . . ?
O38 Na1 Na4 82.1(4) . 1_455 ?
O38 Na1 Na5 42.0(4) . 2_565 ?
O39 Na1 O9 82.8(5) . . ?
O39 Na1 O34 91.4(5) . 1_455 ?
O39 Na1 O37 99.2(6) . . ?
O39 Na1 O38 90.0(6) . . ?
O39 Na1 O8W 160.3(6) . . ?
O39 Na1 Na2 40.0(4) . . ?
O39 Na1 Na4 117.2(4) . 1_455 ?
O39 Na1 Na5 113.2(5) . 2_565 ?
O8W Na1 O9 79.8(4) . . ?
O8W Na1 O37 74.7(5) . . ?
O8W Na1 Na2 124.3(4) . . ?
O8W Na1 Na4 76.2(3) . 1_455 ?
O8W Na1 Na5 75.6(3) . 2_565 ?
Na2 Na1 Na4 108.3(3) . 1_455 ?
Na5 Na1 Na2 147.5(3) 2_565 . ?
Na5 Na1 Na4 101.2(2) 2_565 1_455 ?
W6 Na2 Na1 66.5(3) . . ?
W6 Na2 Na3 102.6(4) . . ?
O7 Na2 W6 34.7(2) . . ?
O7 Na2 O9 64.1(4) . . ?
O7 Na2 Na1 98.5(4) . . ?
O7 Na2 Na3 68.2(4) . . ?
O9 Na2 W6 29.4(3) . . ?
O9 Na2 Na1 40.1(3) . . ?
O9 Na2 Na3 131.3(5) . . ?
O39 Na2 W6 104.6(5) . . ?
O39 Na2 O7 136.3(7) . . ?
O39 Na2 O9 76.7(5) . . ?
O39 Na2 O6W 77.9(7) . . ?
O39 Na2 Na1 38.3(4) . . ?
O39 Na2 Na3 140.5(6) . . ?
O43 Na2 W6 142.6(10) . . ?
O43 Na2 O7 108.1(10) . . ?
O43 Na2 O9 169.9(10) . . ?
O43 Na2 O39 108.1(10) . . ?
O43 Na2 O6W 77.8(8) . . ?
O43 Na2 Na1 141.8(9) . . ?
O43 Na2 Na3 40.0(9) . . ?
O6W Na2 W6 92.0(6) . . ?
O6W Na2 O7 86.7(7) . . ?
O6W Na2 O9 95.0(7) . . ?
O6W Na2 Na1 76.9(5) . . ?
O6W Na2 Na3 72.9(5) . . ?
Na1 Na2 Na3 147.5(5) . . ?
O6 Na3 O42 80.5(6) . . ?
O6 Na3 O43 110.6(8) . . ?
O6 Na3 O44 84.7(6) . . ?
O6 Na3 O1W 87.4(8) . . ?
O6 Na3 O9W 160.9(10) . . ?
O6 Na3 Na2 78.6(5) . . ?
O42 Na3 O43 166.0(8) . . ?
O42 Na3 Na2 151.9(5) . . ?
O43 Na3 Na2 33.5(5) . . ?
O44 Na3 O42 87.1(7) . . ?
O44 Na3 O43 85.5(8) . . ?
O44 Na3 Na2 72.4(6) . . ?
O1W Na3 O42 104.1(9) . . ?
O1W Na3 O43 85.4(10) . . ?
O1W Na3 O44 165.0(11) . . ?
O1W Na3 Na2 93.5(9) . . ?
O9W Na3 O42 80.9(7) . . ?
O9W Na3 O43 87.2(7) . . ?
O9W Na3 O44 89.9(6) . . ?
O9W Na3 O1W 101.5(8) . . ?
O9W Na3 Na2 117.2(7) . . ?
W2 Na4 Na1 126.8(2) 2_766 1_655 ?
O14 Na4 W2 27.5(2) 2_766 2_766 ?
O14 Na4 O33 90.7(4) 2_766 2_766 ?
O14 Na4 Na1 123.2(3) 2_766 1_655 ?
O14 Na4 Na4 95.9(4) 2_766 2_766 ?
O15 Na4 W2 138.8(3) . 2_766 ?
O15 Na4 O14 166.3(4) . 2_766 ?
O15 Na4 O33 78.3(4) . 2_766 ?
O15 Na4 O33 75.5(4) . . ?
O15 Na4 O36 89.0(4) . . ?
O15 Na4 Na1 61.4(3) . 1_655 ?
O15 Na4 Na4 70.7(3) . 2_766 ?
O33 Na4 W2 69.2(3) 2_766 2_766 ?
O33 Na4 W2 82.0(3) . 2_766 ?
O33 Na4 O14 97.4(4) . 2_766 ?
O33 Na4 O33 93.8(4) . 2_766 ?
O33 Na4 O36 91.7(5) . . ?
O33 Na4 Na1 72.7(3) 2_766 1_655 ?
O33 Na4 Na1 136.5(4) . 1_655 ?
O33 Na4 Na4 45.9(3) 2_766 2_766 ?
O33 Na4 Na4 47.9(3) . 2_766 ?
O34 Na4 W2 103.0(4) . 2_766 ?
O34 Na4 O14 90.1(4) . 2_766 ?
O34 Na4 O15 96.2(4) . . ?
O34 Na4 O33 171.2(5) . . ?
O34 Na4 O33 81.5(5) . 2_766 ?
O34 Na4 O36 91.1(5) . . ?
O34 Na4 Na1 34.9(3) . 1_655 ?
O34 Na4 Na4 127.0(5) . 2_766 ?
O36 Na4 W2 126.2(4) . 2_766 ?
O36 Na4 O14 103.1(4) . 2_766 ?
O36 Na4 O33 164.4(5) . 2_766 ?
O36 Na4 Na1 93.3(4) . 1_655 ?
O36 Na4 Na4 137.5(4) . 2_766 ?
Na4 Na4 W2 68.6(2) 2_766 2_766 ?
Na4 Na4 Na1 107.6(3) 2_766 1_655 ?
W1 Na5 W2 63.81(12) 2_665 2_665 ?
W1 Na5 W7 59.11(11) 2_665 2_665 ?
W1 Na5 W8 91.42(14) 2_665 2_665 ?
W1 Na5 Na1 123.9(2) 2_665 2_565 ?
W2 Na5 W8 57.40(10) 2_665 2_665 ?
W2 Na5 Na1 81.65(18) 2_665 2_565 ?
W7 Na5 W2 91.75(14) 2_665 2_665 ?
W7 Na5 W8 63.21(11) 2_665 2_665 ?
W7 Na5 Na1 169.3(3) 2_665 2_565 ?
W8 Na5 Na1 106.1(2) 2_665 2_565 ?
O5 Na5 W1 32.4(2) 2_665 2_665 ?
O5 Na5 W2 31.5(2) 2_665 2_665 ?
O5 Na5 W7 75.3(3) 2_665 2_665 ?
O5 Na5 W8 73.6(3) 2_665 2_665 ?
O5 Na5 O16 62.9(3) 2_665 2_665 ?
O5 Na5 O21 61.5(3) 2_665 2_665 ?
O5 Na5 O23 75.8(3) 2_665 2_665 ?
O5 Na5 Na1 102.4(3) 2_665 2_565 ?
O16 Na5 W1 34.9(2) 2_665 2_665 ?
O16 Na5 W2 90.8(3) 2_665 2_665 ?
O16 Na5 W7 31.1(2) 2_665 2_665 ?
O16 Na5 W8 88.3(3) 2_665 2_665 ?
O16 Na5 O21 105.2(4) 2_665 2_665 ?
O16 Na5 O23 61.2(3) 2_665 2_665 ?
O16 Na5 Na1 156.2(4) 2_665 2_565 ?
O21 Na5 W1 90.8(3) 2_665 2_665 ?
O21 Na5 W2 33.8(2) 2_665 2_665 ?
O21 Na5 W7 89.1(3) 2_665 2_665 ?
O21 Na5 W8 31.1(2) 2_665 2_665 ?
O21 Na5 Na1 80.7(3) 2_665 2_565 ?
O23 Na5 W1 77.4(3) 2_665 2_665 ?
O23 Na5 W2 75.6(2) 2_665 2_665 ?
O23 Na5 W7 32.8(2) 2_665 2_665 ?
O23 Na5 W8 30.9(2) 2_665 2_665 ?
O23 Na5 O21 60.0(3) 2_665 2_665 ?
O23 Na5 Na1 136.6(4) 2_665 2_565 ?
O25 Na5 W1 96.3(3) . 2_665 ?
O25 Na5 W2 158.3(4) . 2_665 ?
O25 Na5 W7 84.5(3) . 2_665 ?
O25 Na5 W8 136.4(4) . 2_665 ?
O25 Na5 O5 127.8(5) . 2_665 ?
O25 Na5 O16 75.0(4) . 2_665 ?
O25 Na5 O21 166.2(5) . 2_665 ?
O25 Na5 O23 110.0(4) . 2_665 ?
O25 Na5 O37 80.9(5) . 2_565 ?
O25 Na5 O38 94.0(5) . 2_565 ?
O25 Na5 Na1 104.8(3) . 2_565 ?
O37 Na5 W1 166.1(5) 2_565 2_665 ?
O37 Na5 W2 116.2(4) 2_565 2_665 ?
O37 Na5 W7 133.5(5) 2_565 2_665 ?
O37 Na5 W8 100.0(5) 2_565 2_665 ?
O37 Na5 O5 145.1(5) 2_565 2_665 ?
O37 Na5 O16 152.1(5) 2_565 2_665 ?
O37 Na5 O21 95.0(5) 2_565 2_665 ?
O37 Na5 O23 116.4(5) 2_565 2_665 ?
O37 Na5 Na1 45.2(4) 2_565 2_565 ?
O38 Na5 W1 85.3(4) 2_565 2_665 ?
O38 Na5 W2 76.5(4) 2_565 2_665 ?
O38 Na5 W7 143.8(5) 2_565 2_665 ?
O38 Na5 W8 129.5(4) 2_565 2_665 ?
O38 Na5 O5 77.5(4) 2_565 2_665 ?
O38 Na5 O16 113.7(5) 2_565 2_665 ?
O38 Na5 O21 98.4(4) 2_565 2_665 ?
O38 Na5 O23 151.6(5) 2_565 2_665 ?
O38 Na5 O37 81.4(5) 2_565 2_565 ?
O38 Na5 Na1 42.6(4) 2_565 2_565 ?

loop_
_geom_bond_atom_site_label_1
_geom_bond_atom_site_label_2
_geom_bond_distance
_geom_bond_site_symmetry_2
_geom_bond_publ_flag
W1 O2 2.347(9) . ?
W1 O5 1.920(10) . ?
W1 O6 1.711(9) . ?
W1 O7 1.904(9) . ?
W1 O16 2.024(9) . ?
W1 O41 1.826(9) . ?
W1 Na5 3.495(7) 2_665 ?
W2 O1 2.340(8) . ?
W2 O5 1.946(9) . ?
W2 O14 1.897(10) . ?
W2 O15 1.707(9) . ?
W2 O21 2.026(9) . ?
W2 O28 1.819(9) . ?
W2 Na4 3.693(6) 2_766 ?
W2 Na5 3.587(6) 2_665 ?
W3 O1 2.330(10) . ?
W3 O12 1.904(9) . ?
W3 O13 1.712(10) . ?
W3 O14 2.004(9) . ?
W3 O20 2.033(9) . ?
W3 O29 1.759(10) 2_666 ?
W4 O3 2.335(9) . ?
W4 O11 1.727(9) . ?
W4 O12 1.938(10) . ?
W4 O19 2.038(10) . ?
W4 O30 1.782(11) 2_666 ?
W4 O35 1.939(10) . ?
W5 O3 2.333(9) . ?
W5 O8 1.921(10) . ?
W5 O10 1.714(10) . ?
W5 O18 2.040(10) . ?
W5 O31 1.775(9) 2_666 ?
W5 O35 1.960(10) . ?
W6 O2 2.344(10) . ?
W6 O7 1.963(9) . ?
W6 O8 1.914(10) . ?
W6 O9 1.712(10) . ?
W6 O17 2.056(10) . ?
W6 O40 1.767(9) . ?
W6 Na2 3.434(12) . ?
W7 O2 2.469(9) . ?
W7 O16 1.882(9) . ?
W7 O17 1.879(10) . ?
W7 O23 1.946(9) . ?
W7 O24 1.875(9) . ?
W7 O25 1.725(9) . ?
W7 Na5 3.524(6) 2_665 ?
W8 O1 2.460(9) . ?
W8 O20 1.900(10) . ?
W8 O21 1.911(10) . ?
W8 O22 1.874(10) . ?
W8 O23 1.914(9) . ?
W8 O27 1.718(10) . ?
W8 Na5 3.593(7) 2_665 ?
W9 O3 2.454(9) . ?
W9 O18 1.860(10) . ?
W9 O19 1.868(10) . ?
W9 O22 1.949(10) . ?
W9 O24 1.957(10) . ?
W9 O26 1.702(11) . ?
V1 O1 1.705(10) . ?
V1 O2 1.690(10) . ?
V1 O3 1.705(8) . ?
V1 O4 1.706(9) . ?
Co1 O4 2.176(9) 2_666 ?
Co1 O28 2.134(10) . ?
Co1 O30 2.063(12) . ?
Co1 O31 2.086(10) . ?
Co1 O32 2.112(10) . ?
Co1 O41 2.145(9) . ?
Co2 O4 2.187(10) . ?
Co2 O4 2.210(9) 2_666 ?
Co2 O28 2.125(9) 2_666 ?
Co2 O29 2.009(11) . ?
Co2 O40 2.024(9) . ?
Co2 O41 2.107(9) . ?
O5 Na5 2.532(11) 2_665 ?
O6 Na3 2.273(16) . ?
O7 Na2 2.637(16) . ?
O9 Na1 2.456(13) . ?
O9 Na2 2.683(16) . ?
O14 Na4 2.449(11) 2_766 ?
O15 Na4 2.407(11) . ?
O16 Na5 2.546(12) 2_665 ?
O21 Na5 2.625(13) 2_665 ?
O23 Na5 2.581(11) 2_665 ?
O25 Na5 2.409(11) . ?
O33 Na4 2.490(14) 2_766 ?
O33 Na4 2.410(12) . ?
O34 Na1 2.449(15) 1_655 ?
O34 Na4 2.355(13) . ?
O36 Na4 2.419(15) . ?
O37 Na1 2.555(17) . ?
O37 Na5 2.469(18) 2_565 ?
O38 Na1 2.446(17) . ?
O38 Na5 2.419(15) 2_565 ?
O39 Na1 2.405(15) . ?
O39 Na2 2.49(2) . ?
O42 Na3 2.77(2) . ?
O43 Na2 2.40(3) . ?
O43 Na3 2.79(4) . ?
O44 H44 0.9318 . ?
O44 Na3 2.404(17) . ?
O1W H1WA 0.9582 . ?
O1W H1WB 1.0121 . ?
O1W Na3 2.33(3) . ?
O2W H2WA 0.9874 . ?
O2W H2WB 0.9392 . ?
O3W H3WA 0.8516 . ?
O3W H3WB 0.8495 . ?
O4W H4WA 0.9312 . ?
O4W H4WB 0.9537 . ?
O5W H5WA 0.9256 . ?
O5W H5WB 0.9418 . ?
O6W H6WA 0.9641 . ?
O6W H6WB 1.0523 . ?
O6W Na2 2.53(2) . ?
O7W H7W 0.9594 . ?
O8W H8WA 0.8823 . ?
O8W H8WB 0.8815 . ?
O8W Na1 2.453(15) . ?
O9W H9WA 0.9134 . ?
O9W H9WB 0.9104 . ?
O9W Na3 2.29(2) . ?
Na1 Na2 3.800(16) . ?
Na1 Na4 3.976(10) 1_455 ?
Na1 Na5 3.597(10) 2_565 ?
Na2 Na3 4.17(2) . ?
Na4 Na4 3.348(12) 2_766 ?

loop_
_geom_torsion_atom_site_label_1
_geom_torsion_atom_site_label_2
_geom_torsion_atom_site_label_3
_geom_torsion_atom_site_label_4
_geom_torsion
_geom_torsion_site_symmetry_1
_geom_torsion_site_symmetry_2
_geom_torsion_site_symmetry_3
_geom_torsion_site_symmetry_4
_geom_torsion_publ_flag
O1 W2 O14 W3 -8.5(4) . . . . ?
O1 W2 O14 Na4 -173.6(5) . . . 2_766 ?
O1 W2 O15 Na4 -101(2) . . . . ?
O1 W2 O28 Co1 -125.5(6) . . . . ?
O1 W2 O28 Co2 35.1(7) . . . 2_666 ?
O1 W8 O22 W9 63.4(13) . . . . ?
O1 V1 O2 W1 -63.3(6) . . . . ?
O1 V1 O2 W6 178.3(5) . . . . ?
O1 V1 O2 W7 56.7(6) . . . . ?
O1 V1 O3 W4 63.7(6) . . . . ?
O1 V1 O3 W5 -177.9(5) . . . . ?
O1 V1 O3 W9 -57.7(6) . . . . ?
O1 V1 O4 Co1 -119.5(5) . . . 2_666 ?
O1 V1 O4 Co2 -1.0(7) . . . 2_666 ?
O1 V1 O4 Co2 122.5(5) . . . . ?
O2 W1 O6 Na3 85(2) . . . . ?
O2 W1 O41 Co1 126.8(6) . . . . ?
O2 W1 O41 Co2 -35.9(7) . . . . ?
O2 W6 O9 Na1 -163.4(13) . . . . ?
O2 W6 O9 Na2 -49(2) . . . . ?
O2 W6 O40 Co2 29.5(8) . . . . ?
O2 W7 O16 W1 -3.5(5) . . . . ?
O2 W7 O16 Na5 108.8(4) . . . 2_665 ?
O2 W7 O17 W6 2.3(5) . . . . ?
O2 W7 O24 W9 -60.2(13) . . . . ?
O2 V1 O1 W2 63.2(6) . . . . ?
O2 V1 O1 W3 -177.3(5) . . . . ?
O2 V1 O1 W8 -56.1(6) . . . . ?
O2 V1 O3 W4 179.0(5) . . . . ?
O2 V1 O3 W5 -62.5(6) . . . . ?
O2 V1 O3 W9 57.7(7) . . . . ?
O2 V1 O4 Co1 119.3(6) . . . 2_666 ?
O2 V1 O4 Co2 -122.1(5) . . . 2_666 ?
O2 V1 O4 Co2 1.4(6) . . . . ?
O3 W9 O18 W5 -3.3(5) . . . . ?
O3 W9 O19 W4 4.4(5) . . . . ?
O3 V1 O1 W2 177.8(5) . . . . ?
O3 V1 O1 W3 -62.8(6) . . . . ?
O3 V1 O1 W8 58.5(6) . . . . ?
O3 V1 O2 W1 -177.7(5) . . . . ?
O3 V1 O2 W6 63.9(6) . . . . ?
O3 V1 O2 W7 -57.7(6) . . . . ?
O3 V1 O4 Co1 -0.3(7) . . . 2_666 ?
O3 V1 O4 Co2 118.2(5) . . . 2_666 ?
O3 V1 O4 Co2 -118.3(5) . . . . ?
O4 V1 O1 W2 -60.1(6) . . . . ?
O4 V1 O1 W3 59.3(6) . . . . ?
O4 V1 O1 W8 -179.4(5) . . . . ?
O4 V1 O2 W1 59.8(7) . . . . ?
O4 V1 O2 W6 -58.5(6) . . . . ?
O4 V1 O2 W7 179.9(5) . . . . ?
O4 V1 O3 W4 -58.3(7) . . . . ?
O4 V1 O3 W5 60.1(6) . . . . ?
O4 V1 O3 W9 -179.7(5) . . . . ?
O5 W1 O6 Na3 -162.2(11) . . . . ?
O5 W1 O41 Co1 43.9(6) . . . . ?
O5 W1 O41 Co2 -118.8(7) . . . . ?
O5 W2 O14 W3 -19.9(12) . . . . ?
O5 W2 O14 Na4 175.1(7) . . . 2_766 ?
O5 W2 O15 Na4 153.1(11) . . . . ?
O5 W2 O28 Co1 -42.9(6) . . . . ?
O5 W2 O28 Co2 117.7(7) . . . 2_666 ?
O6 W1 O41 Co1 -58.2(7) . . . . ?
O6 W1 O41 Co2 139.1(7) . . . . ?
O7 W1 O6 Na3 27.7(12) . . . . ?
O7 W1 O41 Co1 -160.6(6) . . . . ?
O7 W1 O41 Co2 36.7(8) . . . . ?
O7 W6 O9 Na1 -113.0(10) . . . . ?
O7 W6 O9 Na2 1.7(5) . . . . ?
O7 W6 O40 Co2 -42.5(8) . . . . ?
O8 W6 O9 Na1 77.1(10) . . . . ?
O8 W6 O9 Na2 -168.2(5) . . . . ?
O8 W6 O40 Co2 112.0(8) . . . . ?
O9 W6 O40 Co2 -143.0(8) . . . . ?
O14 W2 O15 Na4 -36.1(12) . . . . ?
O14 W2 O28 Co1 161.6(6) . . . . ?
O14 W2 O28 Co2 -37.8(7) . . . 2_666 ?
O15 W2 O14 W3 -177.8(5) . . . . ?
O15 W2 O14 Na4 17.2(6) . . . 2_766 ?
O15 W2 O28 Co1 58.1(7) . . . . ?
O15 W2 O28 Co2 -141.3(7) . . . 2_666 ?
O16 W1 O6 Na3 112.0(11) . . . . ?
O16 W1 O41 Co1 119.6(9) . . . . ?
O16 W1 O41 Co2 -43.1(15) . . . . ?
O16 W7 O17 W6 -68.0(6) . . . . ?
O16 W7 O24 W9 -43.9(19) . . . . ?
O16 W7 O25 Na5 -53.2(9) . . . . ?
O17 W6 O9 Na1 163.6(9) . . . . ?
O17 W6 O9 Na2 -81.7(5) . . . . ?
O17 W6 O40 Co2 27.1(16) . . . . ?
O17 W7 O16 W1 67.9(6) . . . . ?
O17 W7 O16 Na5 -179.8(4) . . . 2_665 ?
O17 W7 O24 W9 -132.6(13) . . . . ?
O17 W7 O25 Na5 39.6(9) . . . . ?
O18 W9 O19 W4 -65.4(6) . . . . ?
O19 W9 O18 W5 66.8(6) . . . . ?
O20 W8 O22 W9 134.3(14) . . . . ?
O21 W2 O14 W3 -82.5(5) . . . . ?
O21 W2 O14 Na4 112.4(5) . . . 2_766 ?
O21 W2 O15 Na4 -122.7(12) . . . . ?
O21 W2 O28 Co1 -113.5(11) . . . . ?
O21 W2 O28 Co2 47.1(16) . . . 2_666 ?
O21 W8 O22 W9 48(2) . . . . ?
O22 W9 O18 W5 -21.6(13) . . . . ?
O22 W9 O19 W4 88.7(6) . . . . ?
O23 W7 O16 W1 -90.0(6) . . . . ?
O23 W7 O16 Na5 22.3(4) . . . 2_665 ?
O23 W7 O17 W6 11.8(14) . . . . ?
O23 W7 O24 W9 25.8(13) . . . . ?
O23 W7 O25 Na5 -141.8(8) . . . . ?
O23 W8 O22 W9 -23.3(13) . . . . ?
O24 W7 O16 W1 -20.5(14) . . . . ?
O24 W7 O16 Na5 91.8(10) . . . 2_665 ?
O24 W7 O17 W6 86.2(6) . . . . ?
O24 W7 O25 Na5 131.0(9) . . . . ?
O24 W9 O18 W5 -87.9(6) . . . . ?
O24 W9 O19 W4 21.6(13) . . . . ?
O25 W7 O16 W1 169.0(6) . . . . ?
O25 W7 O16 Na5 -78.7(5) . . . 2_665 ?
O25 W7 O17 W6 -171.8(6) . . . . ?
O25 W7 O24 W9 126.6(13) . . . . ?
O26 W9 O18 W5 170.4(6) . . . . ?
O26 W9 O19 W4 -169.5(6) . . . . ?
O27 W8 O22 W9 -124.1(13) . . . . ?
O28 W2 O14 W3 76.5(5) . . . . ?
O28 W2 O14 Na4 -88.5(5) . . . 2_766 ?
O28 W2 O15 Na4 60.3(12) . . . . ?
O40 W6 O9 Na1 -20.2(11) . . . . ?
O40 W6 O9 Na2 94.5(5) . . . . ?
O41 W1 O6 Na3 -68.9(12) . . . . ?
Na2 W6 O9 Na1 -114.7(11) . . . . ?
Na2 W6 O40 Co2 -91.2(8) . . . . ?
Na4 W2 O14 W3 165.0(8) 2_766 . . . ?
Na4 W2 O15 Na4 -25.1(11) 2_766 . . . ?
Na4 W2 O28 Co1 125.0(5) 2_766 . . . ?
Na4 W2 O28 Co2 -74.4(7) 2_766 . . 2_666 ?
Na5 W1 O6 Na3 156.0(11) 2_665 . . . ?
Na5 W1 O41 Co1 38.7(8) 2_665 . . . ?
Na5 W1 O41 Co2 -123.9(6) 2_665 . . . ?
Na5 W2 O14 W3 -84.7(5) 2_665 . . . ?
Na5 W2 O14 Na4 110.3(4) 2_665 . . 2_766 ?
Na5 W2 O15 Na4 -167.3(12) 2_665 . . . ?
Na5 W2 O28 Co1 -37.4(7) 2_665 . . . ?
Na5 W2 O28 Co2 123.1(6) 2_665 . . 2_666 ?
Na5 W7 O16 W1 -112.3(8) 2_665 . . . ?
Na5 W7 O17 W6 -68.2(7) 2_665 . . . ?
Na5 W7 O24 W9 23.4(15) 2_665 . . . ?
Na5 W7 O25 Na5 -96.6(8) 2_665 . . . ?
Na5 W8 O22 W9 -20.4(16) 2_665 . . . ?
